data_4121771
loop_
_publ_author_name
'Klopsch, Isabel'
'Finger, Markus'
'W\"urtele, Christian'
'Milde, Bastian'
'Werz, Daniel B.'
'Schneider, Sven'

_publ_section_title
;
 Dinitrogen splitting and functionalization in the coordination sphere of
 rhenium.
;
_journal_issue 19
_journal_name_full 'Journal of the American Chemical Society'
_journal_page_first 6881
_journal_page_last 6883
_journal_paper_doi 10.1021/ja502759d
_journal_volume 136
_journal_year 2014
_chemical_formula_sum 'C20 H45 Cl2 N2 P2 Re'
_chemical_formula_weight 632.62
_chemical_name_systematic
;
 ?
;
_space_group_crystal_system orthorhombic
_space_group_IT_number 61
_space_group_name_Hall '-P 2ac 2ab'
_space_group_name_H-M_alt 'P b c a'
_symmetry_space_group_name_Hall '-P 2ac 2ab'
_symmetry_space_group_name_H-M 'P b c a'
_atom_sites_solution_hydrogens mixed
_audit_creation_method SHELXL-2013
_cell_angle_alpha 90
_cell_angle_beta 90
_cell_angle_gamma 90
_cell_formula_units_Z 8
_cell_length_a 15.1843(12)
_cell_length_b 12.3918(9)
_cell_length_c 27.434(2)
_cell_measurement_reflns_used 3701
_cell_measurement_temperature 100(2)
_cell_measurement_theta_max 18.63
_cell_measurement_theta_min 2.34
_cell_volume 5162.0(7)
_computing_cell_refinement 'SAINT V7.68A'
_computing_data_collection 'APEX2 v2012.2'
_computing_data_reduction 'SAINT V7.68A'
_computing_structure_refinement 'SHELXL-2013 (Sheldrick, 2013)'
_computing_structure_solution 'SHELXS-2012 (Sheldrick, 2013)'
_diffrn_ambient_temperature 100(2)
_diffrn_measured_fraction_theta_full 1.000
_diffrn_measured_fraction_theta_max 0.994
_diffrn_measurement_device_type 'Bruker Smart APEX II Quazar'
_diffrn_measurement_method 'omega and phi scans'
_diffrn_radiation_type AgK\a
_diffrn_radiation_wavelength 0.56086
_diffrn_reflns_av_R_equivalents 0.1613
_diffrn_reflns_av_unetI/netI 0.0483
_diffrn_reflns_Laue_measured_fraction_full 1.000
_diffrn_reflns_Laue_measured_fraction_max 0.994
_diffrn_reflns_limit_h_max 18
_diffrn_reflns_limit_h_min -19
_diffrn_reflns_limit_k_max 15
_diffrn_reflns_limit_k_min -15
_diffrn_reflns_limit_l_max 34
_diffrn_reflns_limit_l_min -34
_diffrn_reflns_number 116371
_diffrn_reflns_point_group_measured_fraction_full 1.000
_diffrn_reflns_point_group_measured_fraction_max 0.994
_diffrn_reflns_theta_full 19.665
_diffrn_reflns_theta_max 20.596
_diffrn_reflns_theta_min 1.579
_diffrn_source 'INCOATEC Ag Microsource'
_exptl_absorpt_coefficient_mu 2.711
_exptl_absorpt_correction_T_max 0.7445
_exptl_absorpt_correction_T_min 0.6445
_exptl_absorpt_correction_type numerical
_exptl_absorpt_process_details SADABS-2012/1
_exptl_crystal_colour yellow
_exptl_crystal_density_diffrn 1.628
_exptl_crystal_description Plate
_exptl_crystal_F_000 2544
_exptl_crystal_size_max 0.092
_exptl_crystal_size_mid 0.064
_exptl_crystal_size_min 0.058
_refine_diff_density_max 0.980
_refine_diff_density_min -1.461
_refine_diff_density_rms 0.166
_refine_ls_extinction_coef 0.000136(18)
_refine_ls_extinction_expression Fc^*^=kFc[1+0.001xFc^2^\l^3^/sin(2\q)]^-1/4^
_refine_ls_extinction_method SHELXL
_refine_ls_goodness_of_fit_ref 1.050
_refine_ls_hydrogen_treatment mixed
_refine_ls_matrix_type full
_refine_ls_number_parameters 260
_refine_ls_number_reflns 5313
_refine_ls_number_restraints 0
_refine_ls_restrained_S_all 1.050
_refine_ls_R_factor_all 0.0604
_refine_ls_R_factor_gt 0.0329
_refine_ls_shift/su_max 0.001
_refine_ls_shift/su_mean 0.000
_refine_ls_structure_factor_coef Fsqd
_refine_ls_weighting_details 'w=1/[\s^2^(Fo^2^)+(0.0078P)^2^+20.6485P] where P=(Fo^2^+2Fc^2^)/3'
_refine_ls_weighting_scheme calc
_refine_ls_wR_factor_gt 0.0518
_refine_ls_wR_factor_ref 0.0593
_reflns_Friedel_coverage 0.000
_reflns_number_gt 3937
_reflns_number_total 5313
_reflns_threshold_expression 'I > 2\s(I)'
_cod_data_source_file ja502759d_si_003.cif
_cod_data_source_block cw40fi3_a
_cod_depositor_comments 'Adding full bibliography for 4121770--4121772.cif.'
_cod_database_code 4121771
_shelx_space_group_comment
;
The symmetry employed for this shelxl refinement is uniquely defined
by the following loop, which should always be used as a source of
symmetry information in preference to the above space-group names.
They are only intended as comments.
;
_shelx_estimated_absorpt_t_min 0.789
_shelx_estimated_absorpt_t_max 0.859
_shelxl_version_number 2013-4

loop_
_space_group_symop_operation_xyz
'x, y, z'
'-x+1/2, -y, z+1/2'
'-x, y+1/2, -z+1/2'
'x+1/2, -y+1/2, -z'
'-x, -y, -z'
'x-1/2, y, -z-1/2'
'x, -y-1/2, z-1/2'
'-x-1/2, y-1/2, z'

loop_
_atom_site_label
_atom_site_type_symbol
_atom_site_fract_x
_atom_site_fract_y
_atom_site_fract_z
_atom_site_U_iso_or_equiv
_atom_site_adp_type
_atom_site_occupancy
_atom_site_site_symmetry_order
_atom_site_calc_flag
_atom_site_refinement_flags_posn
_atom_site_refinement_flags_adp
Re1 Re 0.01162(2) 0.71536(2) 0.10746(2) 0.00798(6) Uani 1 1 d . .
Cl1 Cl -0.10867(8) 0.80268(10) 0.06665(5) 0.0167(3) Uani 1 1 d . .
P1 P -0.07589(8) 0.56130(10) 0.13641(5) 0.0092(3) Uani 1 1 d . .
N1 N 0.0874(3) 0.6724(3) 0.16996(16) 0.0104(9) Uani 1 1 d . .
C1 C 0.0872(3) 0.5547(4) 0.18147(19) 0.0134(11) Uani 1 1 d . .
H1A H 0.1210 0.5414 0.2117 0.016 Uiso 1 1 calc R U
H1B H 0.1155 0.5141 0.1546 0.016 Uiso 1 1 calc R U
P2 P 0.10231(8) 0.87757(10) 0.11336(5) 0.0091(3) Uani 1 1 d . .
Cl2 Cl 0.05720(9) 0.74610(10) 0.27336(5) 0.0204(3) Uani 1 1 d . .
N2 N 0.0689(3) 0.6534(3) 0.06511(16) 0.0136(9) Uani 1 1 d . .
C2 C -0.0074(3) 0.5165(4) 0.18799(17) 0.0129(10) Uani 1 1 d . .
H2A H -0.0315 0.5460 0.2188 0.016 Uiso 1 1 calc R U
H2B H -0.0086 0.4368 0.1901 0.016 Uiso 1 1 calc R U
C3 C -0.0808(3) 0.4477(4) 0.09141(18) 0.0120(11) Uani 1 1 d . .
C4 C 0.0123(3) 0.4012(4) 0.08496(19) 0.0159(11) Uani 1 1 d . .
H4A H 0.0114 0.3455 0.0596 0.024 Uiso 1 1 calc R U
H4B H 0.0321 0.3695 0.1158 0.024 Uiso 1 1 calc R U
H4C H 0.0527 0.4591 0.0754 0.024 Uiso 1 1 calc R U
C5 C -0.1413(3) 0.3555(4) 0.1081(2) 0.0180(11) Uani 1 1 d . .
H5A H -0.2024 0.3807 0.1086 0.027 Uiso 1 1 calc R U
H5B H -0.1242 0.3324 0.1410 0.027 Uiso 1 1 calc R U
H5C H -0.1358 0.2945 0.0856 0.027 Uiso 1 1 calc R U
C6 C -0.1132(3) 0.4926(4) 0.04260(18) 0.0164(12) Uani 1 1 d . .
H6A H -0.1156 0.4342 0.0185 0.025 Uiso 1 1 calc R U
H6B H -0.0727 0.5487 0.0313 0.025 Uiso 1 1 calc R U
H6C H -0.1722 0.5234 0.0468 0.025 Uiso 1 1 calc R U
C8 C -0.1740(3) 0.6997(4) 0.1920(2) 0.0191(12) Uani 1 1 d . .
H8A H -0.1559 0.7554 0.1687 0.029 Uiso 1 1 calc R U
H8B H -0.1290 0.6924 0.2174 0.029 Uiso 1 1 calc R U
H8C H -0.2302 0.7204 0.2069 0.029 Uiso 1 1 calc R U
C7 C -0.1849(3) 0.5915(4) 0.1653(2) 0.0154(12) Uani 1 1 d . .
C9 C -0.2140(3) 0.5045(5) 0.2018(2) 0.0199(12) Uani 1 1 d . .
H9A H -0.2242 0.4365 0.1845 0.030 Uiso 1 1 calc R U
H9B H -0.2685 0.5274 0.2179 0.030 Uiso 1 1 calc R U
H9C H -0.1677 0.4942 0.2263 0.030 Uiso 1 1 calc R U
C10 C -0.2571(3) 0.6062(4) 0.1265(2) 0.0175(12) Uani 1 1 d . .
H10A H -0.2356 0.6543 0.1007 0.026 Uiso 1 1 calc R U
H10B H -0.3096 0.6377 0.1416 0.026 Uiso 1 1 calc R U
H10C H -0.2721 0.5359 0.1123 0.026 Uiso 1 1 calc R U
C11 C 0.1795(3) 0.7157(4) 0.16840(18) 0.0132(10) Uani 1 1 d . .
H11A H 0.2115 0.6837 0.1405 0.016 Uiso 1 1 calc R U
H11B H 0.2110 0.6958 0.1987 0.016 Uiso 1 1 calc R U
H111 H 0.067(3) 0.702(4) 0.195(2) 0.016 Uiso 1 1 d . U
C12 C 0.1771(3) 0.8370(4) 0.16325(19) 0.0142(12) Uani 1 1 d . .
H12A H 0.2372 0.8641 0.1564 0.017 Uiso 1 1 calc R U
H12B H 0.1568 0.8696 0.1942 0.017 Uiso 1 1 calc R U
C13 C 0.0472(3) 1.0012(4) 0.13754(19) 0.0135(11) Uani 1 1 d . .
C14 C 0.1103(3) 1.0815(4) 0.16230(19) 0.0145(11) Uani 1 1 d . .
H14A H 0.1473 1.1160 0.1375 0.022 Uiso 1 1 calc R U
H14B H 0.1478 1.0428 0.1856 0.022 Uiso 1 1 calc R U
H14C H 0.0761 1.1366 0.1795 0.022 Uiso 1 1 calc R U
C15 C -0.0199(3) 0.9610(4) 0.17486(19) 0.0166(11) Uani 1 1 d . .
H15A H -0.0631 0.9145 0.1586 0.025 Uiso 1 1 calc R U
H15B H -0.0501 1.0227 0.1896 0.025 Uiso 1 1 calc R U
H15C H 0.0105 0.9198 0.2003 0.025 Uiso 1 1 calc R U
C16 C -0.0025(3) 1.0610(4) 0.09671(18) 0.0157(11) Uani 1 1 d . .
H16A H 0.0399 1.0898 0.0731 0.024 Uiso 1 1 calc R U
H16B H -0.0366 1.1204 0.1108 0.024 Uiso 1 1 calc R U
H16C H -0.0424 1.0107 0.0802 0.024 Uiso 1 1 calc R U
C17 C 0.1748(3) 0.9037(4) 0.05879(19) 0.0138(11) Uani 1 1 d . .
C18 C 0.2259(3) 1.0083(4) 0.0640(2) 0.0179(12) Uani 1 1 d . .
H18A H 0.2674 1.0155 0.0368 0.027 Uiso 1 1 calc R U
H18B H 0.2586 1.0076 0.0949 0.027 Uiso 1 1 calc R U
H18C H 0.1849 1.0694 0.0638 0.027 Uiso 1 1 calc R U
C19 C 0.2407(3) 0.8109(4) 0.0539(2) 0.0177(12) Uani 1 1 d . .
H19A H 0.2088 0.7422 0.0525 0.027 Uiso 1 1 calc R U
H19B H 0.2803 0.8108 0.0821 0.027 Uiso 1 1 calc R U
H19C H 0.2751 0.8202 0.0240 0.027 Uiso 1 1 calc R U
C20 C 0.1178(3) 0.9066(4) 0.01298(18) 0.0175(12) Uani 1 1 d . .
H20A H 0.1551 0.9206 -0.0155 0.026 Uiso 1 1 calc R U
H20B H 0.0738 0.9641 0.0160 0.026 Uiso 1 1 calc R U
H20C H 0.0880 0.8371 0.0090 0.026 Uiso 1 1 calc R U

loop_
_atom_site_aniso_label
_atom_site_aniso_U_11
_atom_site_aniso_U_22
_atom_site_aniso_U_33
_atom_site_aniso_U_23
_atom_site_aniso_U_13
_atom_site_aniso_U_12
Re1 0.00776(9) 0.00879(9) 0.00740(9) -0.00012(9) -0.00062(8) -0.00021(8)
Cl1 0.0136(6) 0.0159(7) 0.0208(7) 0.0062(5) -0.0067(5) 0.0003(5)
P1 0.0088(6) 0.0109(7) 0.0080(7) 0.0004(5) -0.0015(5) -0.0007(5)
N1 0.012(2) 0.007(2) 0.012(2) 0.0001(18) -0.0032(18) 0.0027(17)
C1 0.016(3) 0.012(3) 0.013(3) 0.000(2) -0.002(2) 0.000(2)
P2 0.0083(6) 0.0092(6) 0.0098(7) -0.0009(5) 0.0002(5) -0.0005(5)
Cl2 0.0313(8) 0.0180(7) 0.0120(7) -0.0017(5) 0.0016(6) -0.0046(5)
N2 0.014(2) 0.011(2) 0.016(2) -0.0018(19) 0.0012(18) -0.0022(17)
C2 0.014(3) 0.013(2) 0.011(2) 0.0024(19) -0.003(2) 0.001(2)
C3 0.010(3) 0.012(3) 0.014(3) 0.004(2) -0.002(2) -0.002(2)
C4 0.014(3) 0.015(3) 0.019(3) -0.005(2) -0.002(2) 0.006(2)
C5 0.020(3) 0.016(3) 0.019(3) -0.003(3) -0.002(3) -0.003(2)
C6 0.024(3) 0.016(3) 0.009(3) -0.005(2) -0.003(2) 0.000(2)
C8 0.019(3) 0.018(3) 0.020(3) -0.003(2) 0.007(2) 0.003(2)
C7 0.013(3) 0.016(3) 0.017(3) 0.002(2) 0.005(2) 0.001(2)
C9 0.017(3) 0.024(3) 0.018(3) 0.002(2) 0.004(2) -0.003(2)
C10 0.010(3) 0.018(3) 0.024(3) 0.002(2) 0.000(2) 0.002(2)
C11 0.007(2) 0.017(3) 0.016(3) 0.000(3) -0.0061(19) 0.001(2)
C12 0.012(3) 0.017(3) 0.014(3) 0.000(2) -0.002(2) 0.000(2)
C13 0.012(3) 0.013(3) 0.015(3) -0.001(2) 0.002(2) 0.000(2)
C14 0.011(3) 0.013(3) 0.020(3) -0.003(2) 0.001(2) -0.002(2)
C15 0.015(3) 0.014(3) 0.021(3) -0.006(2) 0.003(2) 0.000(2)
C16 0.012(3) 0.012(2) 0.023(3) 0.002(2) 0.004(2) 0.003(2)
C17 0.009(3) 0.018(3) 0.015(3) 0.000(2) 0.007(2) -0.001(2)
C18 0.012(3) 0.023(3) 0.019(3) 0.005(2) 0.006(2) -0.002(2)
C19 0.016(3) 0.018(3) 0.018(3) -0.001(2) 0.008(2) 0.000(2)
C20 0.020(3) 0.025(3) 0.007(3) 0.000(2) 0.004(2) -0.002(2)

loop_
_atom_type_symbol
_atom_type_description
_atom_type_scat_dispersion_real
_atom_type_scat_dispersion_imag
_atom_type_scat_source
C C 0.0015 0.0009 'International Tables Vol C Tables 4.2.6.8 and 6.1.1.4'
H H 0.0000 0.0000 'International Tables Vol C Tables 4.2.6.8 and 6.1.1.4'
N N 0.0030 0.0019 'International Tables Vol C Tables 4.2.6.8 and 6.1.1.4'
P P 0.0667 0.0580 'International Tables Vol C Tables 4.2.6.8 and 6.1.1.4'
Cl Cl 0.0998 0.0984 'International Tables Vol C Tables 4.2.6.8 and 6.1.1.4'
Re Re -0.4693 4.8944 'International Tables Vol C Tables 4.2.6.8 and 6.1.1.4'

loop_
_geom_angle_atom_site_label_1
_geom_angle_atom_site_label_2
_geom_angle_atom_site_label_3
_geom_angle
N2 Re1 N1 99.59(19)
N2 Re1 Cl1 106.48(15)
N1 Re1 Cl1 153.93(12)
N2 Re1 P2 97.66(15)
N1 Re1 P2 81.23(12)
Cl1 Re1 P2 95.10(4)
N2 Re1 P1 98.73(15)
N1 Re1 P1 80.70(12)
Cl1 Re1 P1 95.14(4)
P2 Re1 P1 157.35(5)
C2 P1 C7 103.6(2)
C2 P1 C3 107.6(2)
C7 P1 C3 113.2(2)
C2 P1 Re1 100.19(16)
C7 P1 Re1 117.36(17)
C3 P1 Re1 113.09(16)
C1 N1 C11 111.0(4)
C1 N1 Re1 114.3(3)
C11 N1 Re1 113.1(3)
C1 N1 H111 105(4)
C11 N1 H111 102(4)
Re1 N1 H111 110(4)
N1 C1 C2 109.4(4)
N1 C1 H1A 109.8
C2 C1 H1A 109.8
N1 C1 H1B 109.8
C2 C1 H1B 109.8
H1A C1 H1B 108.3
C12 P2 C13 103.6(2)
C12 P2 C17 106.0(2)
C13 P2 C17 113.7(2)
C12 P2 Re1 99.88(17)
C13 P2 Re1 116.49(16)
C17 P2 Re1 114.68(17)
C1 C2 P1 110.4(3)
C1 C2 H2A 109.6
P1 C2 H2A 109.6
C1 C2 H2B 109.6
P1 C2 H2B 109.6
H2A C2 H2B 108.1
C6 C3 C5 109.8(4)
C6 C3 C4 109.4(4)
C5 C3 C4 107.8(4)
C6 C3 P1 108.4(3)
C5 C3 P1 112.7(4)
C4 C3 P1 108.7(3)
C3 C4 H4A 109.5
C3 C4 H4B 109.5
H4A C4 H4B 109.5
C3 C4 H4C 109.5
H4A C4 H4C 109.5
H4B C4 H4C 109.5
C3 C5 H5A 109.5
C3 C5 H5B 109.5
H5A C5 H5B 109.5
C3 C5 H5C 109.5
H5A C5 H5C 109.5
H5B C5 H5C 109.5
C3 C6 H6A 109.5
C3 C6 H6B 109.5
H6A C6 H6B 109.5
C3 C6 H6C 109.5
H6A C6 H6C 109.5
H6B C6 H6C 109.5
C7 C8 H8A 109.5
C7 C8 H8B 109.5
H8A C8 H8B 109.5
C7 C8 H8C 109.5
H8A C8 H8C 109.5
H8B C8 H8C 109.5
C9 C7 C8 109.4(4)
C9 C7 C10 109.3(4)
C8 C7 C10 107.6(4)
C9 C7 P1 112.9(4)
C8 C7 P1 106.3(3)
C10 C7 P1 111.1(4)
C7 C9 H9A 109.5
C7 C9 H9B 109.5
H9A C9 H9B 109.5
C7 C9 H9C 109.5
H9A C9 H9C 109.5
H9B C9 H9C 109.5
C7 C10 H10A 109.5
C7 C10 H10B 109.5
H10A C10 H10B 109.5
C7 C10 H10C 109.5
H10A C10 H10C 109.5
H10B C10 H10C 109.5
N1 C11 C12 109.6(4)
N1 C11 H11A 109.7
C12 C11 H11A 109.7
N1 C11 H11B 109.7
C12 C11 H11B 109.7
H11A C11 H11B 108.2
C11 C12 P2 110.8(4)
C11 C12 H12A 109.5
P2 C12 H12A 109.5
C11 C12 H12B 109.5
P2 C12 H12B 109.5
H12A C12 H12B 108.1
C15 C13 C14 109.3(4)
C15 C13 C16 108.5(4)
C14 C13 C16 108.4(4)
C15 C13 P2 105.6(3)
C14 C13 P2 114.0(3)
C16 C13 P2 110.8(3)
C13 C14 H14A 109.5
C13 C14 H14B 109.5
H14A C14 H14B 109.5
C13 C14 H14C 109.5
H14A C14 H14C 109.5
H14B C14 H14C 109.5
C13 C15 H15A 109.5
C13 C15 H15B 109.5
H15A C15 H15B 109.5
C13 C15 H15C 109.5
H15A C15 H15C 109.5
H15B C15 H15C 109.5
C13 C16 H16A 109.5
C13 C16 H16B 109.5
H16A C16 H16B 109.5
C13 C16 H16C 109.5
H16A C16 H16C 109.5
H16B C16 H16C 109.5
C18 C17 C20 110.4(4)
C18 C17 C19 108.4(4)
C20 C17 C19 108.5(4)
C18 C17 P2 111.7(4)
C20 C17 P2 109.1(3)
C19 C17 P2 108.8(4)
C17 C18 H18A 109.5
C17 C18 H18B 109.5
H18A C18 H18B 109.5
C17 C18 H18C 109.5
H18A C18 H18C 109.5
H18B C18 H18C 109.5
C17 C19 H19A 109.5
C17 C19 H19B 109.5
H19A C19 H19B 109.5
C17 C19 H19C 109.5
H19A C19 H19C 109.5
H19B C19 H19C 109.5
C17 C20 H20A 109.5
C17 C20 H20B 109.5
H20A C20 H20B 109.5
C17 C20 H20C 109.5
H20A C20 H20C 109.5
H20B C20 H20C 109.5

loop_
_geom_bond_atom_site_label_1
_geom_bond_atom_site_label_2
_geom_bond_distance
Re1 N2 1.642(4)
Re1 N1 2.132(4)
Re1 Cl1 2.4001(12)
Re1 P2 2.4420(12)
Re1 P1 2.4578(13)
P1 C2 1.842(5)
P1 C7 1.873(5)
P1 C3 1.874(5)
N1 C1 1.493(6)
N1 C11 1.497(6)
N1 H111 0.83(5)
C1 C2 1.522(7)
C1 H1A 0.9900
C1 H1B 0.9900
P2 C12 1.848(5)
P2 C13 1.868(5)
P2 C17 1.886(5)
C2 H2A 0.9900
C2 H2B 0.9900
C3 C6 1.531(7)
C3 C5 1.536(7)
C3 C4 1.536(7)
C4 H4A 0.9800
C4 H4B 0.9800
C4 H4C 0.9800
C5 H5A 0.9800
C5 H5B 0.9800
C5 H5C 0.9800
C6 H6A 0.9800
C6 H6B 0.9800
C6 H6C 0.9800
C8 C7 1.538(7)
C8 H8A 0.9800
C8 H8B 0.9800
C8 H8C 0.9800
C7 C9 1.535(7)
C7 C10 1.539(7)
C9 H9A 0.9800
C9 H9B 0.9800
C9 H9C 0.9800
C10 H10A 0.9800
C10 H10B 0.9800
C10 H10C 0.9800
C11 C12 1.511(7)
C11 H11A 0.9900
C11 H11B 0.9900
C12 H12A 0.9900
C12 H12B 0.9900
C13 C15 1.527(7)
C13 C14 1.539(7)
C13 C16 1.540(7)
C14 H14A 0.9800
C14 H14B 0.9800
C14 H14C 0.9800
C15 H15A 0.9800
C15 H15B 0.9800
C15 H15C 0.9800
C16 H16A 0.9800
C16 H16B 0.9800
C16 H16C 0.9800
C17 C18 1.519(7)
C17 C20 1.526(7)
C17 C19 1.531(7)
C18 H18A 0.9800
C18 H18B 0.9800
C18 H18C 0.9800
C19 H19A 0.9800
C19 H19B 0.9800
C19 H19C 0.9800
C20 H20A 0.9800
C20 H20B 0.9800
C20 H20C 0.9800

loop_
_geom_hbond_atom_site_label_D
_geom_hbond_atom_site_label_H
_geom_hbond_atom_site_label_A
_geom_hbond_distance_DH
_geom_hbond_distance_HA
_geom_hbond_distance_DA
_geom_hbond_angle_DHA
N1 H111 Cl2 0.83(5) 2.23(5) 3.015(5) 158(5)

loop_
_geom_torsion_atom_site_label_1
_geom_torsion_atom_site_label_2
_geom_torsion_atom_site_label_3
_geom_torsion_atom_site_label_4
_geom_torsion
C11 N1 C1 C2 174.1(4)
Re1 N1 C1 C2 -56.6(5)
N1 C1 C2 P1 49.8(5)
C7 P1 C2 C1 -144.3(3)
C3 P1 C2 C1 95.7(4)
Re1 P1 C2 C1 -22.7(3)
C2 P1 C3 C6 -163.6(3)
C7 P1 C3 C6 82.7(4)
Re1 P1 C3 C6 -53.9(4)
C2 P1 C3 C5 74.7(4)
C7 P1 C3 C5 -39.1(4)
Re1 P1 C3 C5 -175.7(3)
C2 P1 C3 C4 -44.8(4)
C7 P1 C3 C4 -158.5(3)
Re1 P1 C3 C4 64.9(4)
C2 P1 C7 C9 -44.2(4)
C3 P1 C7 C9 72.0(4)
Re1 P1 C7 C9 -153.5(3)
C2 P1 C7 C8 75.7(4)
C3 P1 C7 C8 -168.1(3)
Re1 P1 C7 C8 -33.5(4)
C2 P1 C7 C10 -167.4(4)
C3 P1 C7 C10 -51.3(4)
Re1 P1 C7 C10 83.3(4)
C1 N1 C11 C12 -172.7(4)
Re1 N1 C11 C12 57.3(5)
N1 C11 C12 P2 -49.3(5)
C13 P2 C12 C11 141.4(4)
C17 P2 C12 C11 -98.5(4)
Re1 P2 C12 C11 20.9(4)
C12 P2 C13 C15 -75.2(4)
C17 P2 C13 C15 170.1(3)
Re1 P2 C13 C15 33.3(4)
C12 P2 C13 C14 44.8(4)
C17 P2 C13 C14 -69.8(4)
Re1 P2 C13 C14 153.4(3)
C12 P2 C13 C16 167.5(3)
C17 P2 C13 C16 52.8(4)
Re1 P2 C13 C16 -84.0(3)
C12 P2 C17 C18 -73.4(4)
C13 P2 C17 C18 39.8(4)
Re1 P2 C17 C18 177.4(3)
C12 P2 C17 C20 164.3(4)
C13 P2 C17 C20 -82.5(4)
Re1 P2 C17 C20 55.1(4)
C12 P2 C17 C19 46.1(4)
C13 P2 C17 C19 159.4(3)
Re1 P2 C17 C19 -63.0(4)
